data_4127592
loop_
_publ_author_name
'Ge, Yao'
'Han, Zhaobin'
'Wang, Zheng'
'Ding, Kuiling'

_publ_section_title
;
 Ir-Catalyzed Double Asymmetric Hydrogenation of
 3,6-Dialkylidene-2,5-diketopiperazines for Enantioselective Synthesis of
 Cyclic Dipeptides.
;
_journal_issue 22
_journal_name_full 'Journal of the American Chemical Society'
_journal_page_first 8981
_journal_page_last 8988
_journal_paper_doi 10.1021/jacs.9b02920
_journal_volume 141
_journal_year 2019
_chemical_absolute_configuration unk
_chemical_formula_sum 'C20 H22 N2 O2'
_chemical_formula_weight 322.39
_space_group_crystal_system orthorhombic
_space_group_IT_number 19
_space_group_name_Hall 'P 2ac 2ab'
_space_group_name_H-M_alt 'P 21 21 21'
_symmetry_space_group_name_Hall 'P 2ac 2ab'
_symmetry_space_group_name_H-M 'P 21 21 21'
_atom_sites_solution_hydrogens geom
_audit_creation_method SHELXL-2013
_cell_angle_alpha 90
_cell_angle_beta 90
_cell_angle_gamma 90
_cell_formula_units_Z 4
_cell_length_a 8.2926(18)
_cell_length_b 8.5989(18)
_cell_length_c 24.551(6)
_cell_measurement_reflns_used 1474
_cell_measurement_temperature 293(2)
_cell_measurement_theta_max 45.732
_cell_measurement_theta_min 5.018
_cell_volume 1750.7(7)
_computing_cell_refinement 'Bruker SMART'
_computing_data_collection 'Bruker SMART'
_computing_data_reduction 'Bruker SHELXTL'
_computing_molecular_graphics 'Bruker SHELXTL'
_computing_publication_material 'Bruker SHELXTL'
_computing_structure_refinement 'SHELXL-2013 (Sheldrick, 2013)'
_computing_structure_solution 'Bruker SHELXTL'
_diffrn_ambient_temperature 293(2)
_diffrn_measured_fraction_theta_full 0.998
_diffrn_measured_fraction_theta_max 0.998
_diffrn_measurement_device_type 'CCD area detector'
_diffrn_measurement_method 'phi and omega scans'
_diffrn_radiation_type MoK\a
_diffrn_radiation_wavelength 0.71073
_diffrn_reflns_av_R_equivalents 0.0366
_diffrn_reflns_av_unetI/netI 0.0352
_diffrn_reflns_Laue_measured_fraction_full 0.998
_diffrn_reflns_Laue_measured_fraction_max 0.998
_diffrn_reflns_limit_h_max 8
_diffrn_reflns_limit_h_min -10
_diffrn_reflns_limit_k_max 10
_diffrn_reflns_limit_k_min -10
_diffrn_reflns_limit_l_max 24
_diffrn_reflns_limit_l_min -29
_diffrn_reflns_number 10060
_diffrn_reflns_point_group_measured_fraction_full 0.998
_diffrn_reflns_point_group_measured_fraction_max 0.998
_diffrn_reflns_theta_full 25.242
_diffrn_reflns_theta_max 25.494
_diffrn_reflns_theta_min 2.510
_exptl_absorpt_coefficient_mu 0.079
_exptl_absorpt_correction_T_max 0.7456
_exptl_absorpt_correction_T_min 0.6583
_exptl_absorpt_correction_type multi-scan
_exptl_absorpt_process_details sadabs
_exptl_crystal_colour colorless
_exptl_crystal_density_diffrn 1.223
_exptl_crystal_description prismatic
_exptl_crystal_F_000 688
_exptl_crystal_size_max 0.220
_exptl_crystal_size_mid 0.170
_exptl_crystal_size_min 0.110
_refine_diff_density_max 0.161
_refine_diff_density_min -0.183
_refine_diff_density_rms 0.042
_refine_ls_abs_structure_details
; 
 Flack x determined using 944 quotients [(I+)-(I-)]/[(I+)+(I-)] 
 (Parsons and Flack (2004), Acta Cryst. A60, s61). 
;
_refine_ls_abs_structure_Flack -0.2(9)
_refine_ls_extinction_method none
_refine_ls_goodness_of_fit_ref 1.036
_refine_ls_hydrogen_treatment constr
_refine_ls_matrix_type full
_refine_ls_number_parameters 219
_refine_ls_number_reflns 3253
_refine_ls_number_restraints 0
_refine_ls_restrained_S_all 1.036
_refine_ls_R_factor_all 0.0561
_refine_ls_R_factor_gt 0.0443
_refine_ls_shift/su_max 0.001
_refine_ls_shift/su_mean 0.000
_refine_ls_structure_factor_coef Fsqd
_refine_ls_weighting_details 'w=1/[\s^2^(Fo^2^)+(0.0653P)^2^+0.0253P] where P=(Fo^2^+2Fc^2^)/3'
_refine_ls_weighting_scheme calc
_refine_ls_wR_factor_gt 0.1064
_refine_ls_wR_factor_ref 0.1136
_reflns_Friedel_coverage 0.718
_reflns_Friedel_fraction_full 0.999
_reflns_Friedel_fraction_max 0.999
_reflns_number_gt 2628
_reflns_number_total 3253
_reflns_threshold_expression 'I > 2\s(I)'
_cod_data_source_file ja9b02920_si_003.cif
_cod_data_source_block cd16169
_cod_database_code 4127592
_shelx_space_group_comment
; 
The symmetry employed for this shelxl refinement is uniquely defined 
by the following loop, which should always be used as a source of 
symmetry information in preference to the above space-group names. 
They are only intended as comments. 
;
_shelx_estimated_absorpt_t_min 0.983
_shelx_estimated_absorpt_t_max 0.991
_shelxl_version_number 2013-4

loop_
_space_group_symop_operation_xyz
'x, y, z'
'-x+1/2, -y, z+1/2'
'-x, y+1/2, -z+1/2'
'x+1/2, -y+1/2, -z'

loop_
_atom_site_label
_atom_site_type_symbol
_atom_site_fract_x
_atom_site_fract_y
_atom_site_fract_z
_atom_site_U_iso_or_equiv
_atom_site_adp_type
_atom_site_occupancy
_atom_site_site_symmetry_order
_atom_site_calc_flag
_atom_site_refinement_flags_posn
_atom_site_refinement_flags_adp
N1 N -0.0906(3) 0.8777(3) 0.16721(9) 0.0572(6) Uani 1 1 d . .
N2 N 0.0582(2) 0.6907(2) 0.09028(8) 0.0501(5) Uani 1 1 d . .
O1 O 0.0792(3) 0.7887(3) 0.23236(8) 0.0931(8) Uani 1 1 d . .
O2 O -0.1094(3) 0.7773(3) 0.02464(8) 0.0824(7) Uani 1 1 d . .
C1 C 0.0390(4) 0.7969(3) 0.18393(11) 0.0579(7) Uani 1 1 d . .
C2 C 0.1380(3) 0.7102(3) 0.14227(11) 0.0509(6) Uani 1 1 d . .
H2 H 0.1546 0.6054 0.1569 0.061 Uiso 1 1 calc R U
C3 C -0.0572(3) 0.7848(3) 0.07171(11) 0.0527(6) Uani 1 1 d . .
C4 C -0.1327(3) 0.9008(3) 0.11041(12) 0.0555(7) Uani 1 1 d . .
H4 H -0.2493 0.8834 0.1081 0.067 Uiso 1 1 calc R U
C5 C -0.1966(5) 0.9503(4) 0.20820(16) 0.0913(11) Uani 1 1 d . .
H5A H -0.2031 0.8846 0.2397 0.137 Uiso 1 1 calc R U
H5B H -0.3024 0.9641 0.1931 0.137 Uiso 1 1 calc R U
H5C H -0.1534 1.0497 0.2185 0.137 Uiso 1 1 calc R U
C6 C 0.1233(4) 0.5689(3) 0.05438(13) 0.0703(8) Uani 1 1 d . .
H6A H 0.0581 0.5616 0.0222 0.106 Uiso 1 1 calc R U
H6B H 0.1223 0.4710 0.0732 0.106 Uiso 1 1 calc R U
H6C H 0.2320 0.5946 0.0444 0.106 Uiso 1 1 calc R U
C7 C 0.3101(3) 0.7841(3) 0.13573(14) 0.0648(8) Uani 1 1 d . .
H7A H 0.3213 0.8210 0.0986 0.078 Uiso 1 1 calc R U
H7B H 0.3172 0.8739 0.1595 0.078 Uiso 1 1 calc R U
C8 C 0.4492(3) 0.6782(3) 0.14805(11) 0.0491(6) Uani 1 1 d . .
C9 C 0.4836(4) 0.6334(3) 0.20094(12) 0.0646(8) Uani 1 1 d . .
H9 H 0.4180 0.6675 0.2292 0.077 Uiso 1 1 calc R U
C10 C 0.6147(4) 0.5383(4) 0.21247(16) 0.0817(10) Uani 1 1 d . .
H10 H 0.6367 0.5111 0.2484 0.098 Uiso 1 1 calc R U
C11 C 0.7115(4) 0.4845(4) 0.17162(19) 0.0839(11) Uani 1 1 d . .
H11 H 0.7988 0.4204 0.1796 0.101 Uiso 1 1 calc R U
C12 C 0.6792(4) 0.5256(4) 0.11915(16) 0.0749(9) Uani 1 1 d . .
H12 H 0.7446 0.4886 0.0912 0.090 Uiso 1 1 calc R U
C13 C 0.5497(3) 0.6221(3) 0.10677(12) 0.0633(8) Uani 1 1 d . .
H13 H 0.5298 0.6496 0.0708 0.076 Uiso 1 1 calc R U
C14 C -0.1053(4) 1.0708(3) 0.09129(14) 0.0709(9) Uani 1 1 d . .
H14A H -0.1466 1.0819 0.0545 0.085 Uiso 1 1 calc R U
H14B H -0.1667 1.1400 0.1146 0.085 Uiso 1 1 calc R U
C15 C 0.0692(3) 1.1208(3) 0.09202(11) 0.0558(7) Uani 1 1 d . .
C16 C 0.1384(4) 1.1835(3) 0.13899(12) 0.0625(7) Uani 1 1 d . .
H16 H 0.0763 1.1956 0.1702 0.075 Uiso 1 1 calc R U
C17 C 0.2988(4) 1.2276(3) 0.13935(16) 0.0786(10) Uani 1 1 d . .
H17 H 0.3445 1.2686 0.1708 0.094 Uiso 1 1 calc R U
C18 C 0.3909(4) 1.2107(4) 0.0929(2) 0.0919(12) Uani 1 1 d . .
H18 H 0.4990 1.2396 0.0931 0.110 Uiso 1 1 calc R U
C19 C 0.3234(5) 1.1517(4) 0.04673(19) 0.0929(12) Uani 1 1 d . .
H19 H 0.3854 1.1414 0.0154 0.111 Uiso 1 1 calc R U
C20 C 0.1633(5) 1.1069(3) 0.04624(13) 0.0748(9) Uani 1 1 d . .
H20 H 0.1187 1.0668 0.0145 0.090 Uiso 1 1 calc R U

loop_
_atom_site_aniso_label
_atom_site_aniso_U_11
_atom_site_aniso_U_22
_atom_site_aniso_U_33
_atom_site_aniso_U_23
_atom_site_aniso_U_13
_atom_site_aniso_U_12
N1 0.0626(14) 0.0494(11) 0.0598(14) -0.0054(10) 0.0119(11) -0.0086(11)
N2 0.0510(11) 0.0465(10) 0.0527(13) -0.0050(9) 0.0003(10) -0.0066(10)
O1 0.139(2) 0.0913(15) 0.0487(13) 0.0026(12) -0.0173(14) -0.0165(16)
O2 0.0921(15) 0.1008(16) 0.0543(12) 0.0033(12) -0.0214(11) -0.0073(13)
C1 0.0781(19) 0.0465(13) 0.0490(16) 0.0014(12) -0.0056(14) -0.0173(15)
C2 0.0541(14) 0.0386(11) 0.0598(16) 0.0078(11) -0.0129(12) -0.0054(11)
C3 0.0528(14) 0.0542(14) 0.0510(16) 0.0066(12) -0.0062(12) -0.0122(13)
C4 0.0448(13) 0.0520(14) 0.0695(18) 0.0019(13) -0.0041(13) -0.0042(12)
C5 0.099(2) 0.079(2) 0.096(3) -0.0214(19) 0.041(2) -0.015(2)
C6 0.0735(19) 0.0606(16) 0.077(2) -0.0194(15) 0.0126(16) -0.0069(15)
C7 0.0595(16) 0.0459(14) 0.089(2) 0.0144(14) -0.0154(15) -0.0128(13)
C8 0.0477(13) 0.0434(12) 0.0562(15) 0.0053(11) -0.0112(12) -0.0124(11)
C9 0.0699(18) 0.0680(17) 0.0558(18) 0.0079(13) -0.0065(14) -0.0072(15)
C10 0.090(2) 0.078(2) 0.077(2) 0.0213(18) -0.032(2) -0.0064(19)
C11 0.067(2) 0.0657(19) 0.119(3) 0.007(2) -0.026(2) -0.0027(17)
C12 0.0541(16) 0.0664(18) 0.104(3) -0.0158(18) 0.0049(18) -0.0083(16)
C13 0.0669(18) 0.0684(16) 0.0545(16) 0.0042(14) -0.0070(14) -0.0249(16)
C14 0.0668(18) 0.0535(15) 0.093(2) 0.0103(16) -0.0086(17) 0.0041(14)
C15 0.0695(17) 0.0349(11) 0.0631(18) 0.0074(12) 0.0015(14) 0.0021(12)
C16 0.079(2) 0.0446(13) 0.0635(18) -0.0007(13) 0.0076(15) -0.0051(14)
C17 0.085(2) 0.0518(16) 0.099(3) -0.0044(17) -0.008(2) -0.0149(16)
C18 0.070(2) 0.0547(17) 0.151(4) 0.000(2) 0.017(2) -0.0144(16)
C19 0.104(3) 0.0622(19) 0.112(3) -0.0057(19) 0.049(3) -0.010(2)
C20 0.108(3) 0.0522(16) 0.0641(19) -0.0021(14) 0.0116(18) -0.0086(17)

loop_
_atom_type_symbol
_atom_type_description
_atom_type_scat_dispersion_real
_atom_type_scat_dispersion_imag
_atom_type_scat_source
C C 0.0033 0.0016 'International Tables Vol C Tables 4.2.6.8 and 6.1.1.4'
H H 0.0000 0.0000 'International Tables Vol C Tables 4.2.6.8 and 6.1.1.4'
N N 0.0061 0.0033 'International Tables Vol C Tables 4.2.6.8 and 6.1.1.4'
O O 0.0106 0.0060 'International Tables Vol C Tables 4.2.6.8 and 6.1.1.4'

loop_
_geom_angle_atom_site_label_1
_geom_angle_atom_site_label_2
_geom_angle_atom_site_label_3
_geom_angle
C1 N1 C4 123.8(2)
C1 N1 C5 119.2(3)
C4 N1 C5 117.0(3)
C3 N2 C2 124.0(2)
C3 N2 C6 119.4(2)
C2 N2 C6 116.3(2)
O1 C1 N1 122.6(3)
O1 C1 C2 118.5(3)
N1 C1 C2 118.9(2)
N2 C2 C1 114.0(2)
N2 C2 C7 111.8(2)
C1 C2 C7 111.3(2)
N2 C2 H2 106.4
C1 C2 H2 106.4
C7 C2 H2 106.4
O2 C3 N2 122.6(3)
O2 C3 C4 118.5(2)
N2 C3 C4 118.8(2)
N1 C4 C3 114.4(2)
N1 C4 C14 112.6(2)
C3 C4 C14 111.7(2)
N1 C4 H4 105.7
C3 C4 H4 105.7
C14 C4 H4 105.7
N1 C5 H5A 109.5
N1 C5 H5B 109.5
H5A C5 H5B 109.5
N1 C5 H5C 109.5
H5A C5 H5C 109.5
H5B C5 H5C 109.5
N2 C6 H6A 109.5
N2 C6 H6B 109.5
H6A C6 H6B 109.5
N2 C6 H6C 109.5
H6A C6 H6C 109.5
H6B C6 H6C 109.5
C8 C7 C2 115.6(2)
C8 C7 H7A 108.4
C2 C7 H7A 108.4
C8 C7 H7B 108.4
C2 C7 H7B 108.4
H7A C7 H7B 107.4
C9 C8 C13 117.5(3)
C9 C8 C7 121.1(3)
C13 C8 C7 121.4(3)
C8 C9 C10 121.1(3)
C8 C9 H9 119.5
C10 C9 H9 119.5
C11 C10 C9 120.7(3)
C11 C10 H10 119.7
C9 C10 H10 119.7
C12 C11 C10 119.4(3)
C12 C11 H11 120.3
C10 C11 H11 120.3
C11 C12 C13 120.9(3)
C11 C12 H12 119.6
C13 C12 H12 119.6
C12 C13 C8 120.5(3)
C12 C13 H13 119.7
C8 C13 H13 119.7
C15 C14 C4 113.9(2)
C15 C14 H14A 108.8
C4 C14 H14A 108.8
C15 C14 H14B 108.8
C4 C14 H14B 108.8
H14A C14 H14B 107.7
C20 C15 C16 118.4(3)
C20 C15 C14 120.7(3)
C16 C15 C14 120.9(3)
C17 C16 C15 120.4(3)
C17 C16 H16 119.8
C15 C16 H16 119.8
C18 C17 C16 119.9(3)
C18 C17 H17 120.1
C16 C17 H17 120.1
C19 C18 C17 120.0(3)
C19 C18 H18 120.0
C17 C18 H18 120.0
C18 C19 C20 120.4(3)
C18 C19 H19 119.8
C20 C19 H19 119.8
C15 C20 C19 121.0(3)
C15 C20 H20 119.5
C19 C20 H20 119.5

loop_
_geom_bond_atom_site_label_1
_geom_bond_atom_site_label_2
_geom_bond_distance
N1 C1 1.343(4)
N1 C4 1.451(4)
N1 C5 1.475(4)
N2 C3 1.334(3)
N2 C2 1.447(3)
N2 C6 1.471(3)
O1 C1 1.237(3)
O2 C3 1.236(3)
C1 C2 1.509(4)
C2 C7 1.571(4)
C2 H2 0.9800
C3 C4 1.513(4)
C4 C14 1.552(4)
C4 H4 0.9800
C5 H5A 0.9600
C5 H5B 0.9600
C5 H5C 0.9600
C6 H6A 0.9600
C6 H6B 0.9600
C6 H6C 0.9600
C7 C8 1.500(4)
C7 H7A 0.9700
C7 H7B 0.9700
C8 C9 1.384(4)
C8 C13 1.398(4)
C9 C10 1.389(4)
C9 H9 0.9300
C10 C11 1.366(5)
C10 H10 0.9300
C11 C12 1.362(5)
C11 H11 0.9300
C12 C13 1.391(4)
C12 H12 0.9300
C13 H13 0.9300
C14 C15 1.509(4)
C14 H14A 0.9700
C14 H14B 0.9700
C15 C20 1.373(4)
C15 C16 1.396(4)
C16 C17 1.383(5)
C16 H16 0.9300
C17 C18 1.380(5)
C17 H17 0.9300
C18 C19 1.362(6)
C18 H18 0.9300
C19 C20 1.382(5)
C19 H19 0.9300
C20 H20 0.9300

loop_
_geom_hbond_atom_site_label_D
_geom_hbond_atom_site_label_H
_geom_hbond_atom_site_label_A
_geom_hbond_distance_DH
_geom_hbond_distance_HA
_geom_hbond_distance_DA
_geom_hbond_angle_DHA
_geom_hbond_site_symmetry_A
C6 H6C O2 0.96 2.41 3.229(4) 142.8 4_565
C5 H5C O1 0.96 2.46 3.398(4) 164.8 3
C5 H5C O1 0.96 2.46 3.398(4) 164.8 3
C6 H6C O2 0.96 2.41 3.229(4) 142.8 4_565
C5 H5C O1 0.96 2.46 3.398(4) 164.8 3
C6 H6C O2 0.96 2.41 3.229(4) 142.8 4_565

loop_
_geom_torsion_atom_site_label_1
_geom_torsion_atom_site_label_2
_geom_torsion_atom_site_label_3
_geom_torsion_atom_site_label_4
_geom_torsion
C4 N1 C1 O1 174.4(2)
C5 N1 C1 O1 -4.6(4)
C4 N1 C1 C2 -6.8(3)
C5 N1 C1 C2 174.3(2)
C3 N2 C2 C1 25.1(3)
C6 N2 C2 C1 -161.6(2)
C3 N2 C2 C7 -102.3(3)
C6 N2 C2 C7 71.0(3)
O1 C1 C2 N2 163.6(2)
N1 C1 C2 N2 -15.3(3)
O1 C1 C2 C7 -68.7(3)
N1 C1 C2 C7 112.4(3)
C2 N2 C3 O2 170.9(2)
C6 N2 C3 O2 -2.2(4)
C2 N2 C3 C4 -11.9(3)
C6 N2 C3 C4 175.0(2)
C1 N1 C4 C3 20.2(3)
C5 N1 C4 C3 -160.8(2)
C1 N1 C4 C14 -108.9(3)
C5 N1 C4 C14 70.1(3)
O2 C3 C4 N1 166.6(2)
N2 C3 C4 N1 -10.8(3)
O2 C3 C4 C14 -63.9(3)
N2 C3 C4 C14 118.7(3)
N2 C2 C7 C8 -110.9(3)
C1 C2 C7 C8 120.3(3)
C2 C7 C8 C9 -71.5(3)
C2 C7 C8 C13 109.0(3)
C13 C8 C9 C10 1.0(4)
C7 C8 C9 C10 -178.4(2)
C8 C9 C10 C11 -1.1(4)
C9 C10 C11 C12 0.4(5)
C10 C11 C12 C13 0.4(4)
C11 C12 C13 C8 -0.5(4)
C9 C8 C13 C12 -0.2(4)
C7 C8 C13 C12 179.2(2)
N1 C4 C14 C15 64.9(3)
C3 C4 C14 C15 -65.6(3)
C4 C14 C15 C20 93.1(3)
C4 C14 C15 C16 -87.5(3)
C20 C15 C16 C17 -1.1(4)
C14 C15 C16 C17 179.4(3)
C15 C16 C17 C18 0.5(5)
C16 C17 C18 C19 0.5(5)
C17 C18 C19 C20 -0.7(6)
C16 C15 C20 C19 0.9(4)
C14 C15 C20 C19 -179.7(3)
C18 C19 C20 C15 0.0(5)
